data_4500464
loop_
_publ_author_name
'Kim, Min Kyung'
'Bae, Kyung-Lyul'
'Ok, Kang Min'

_publ_section_title
;
 From Pincers to Steps: Synthesis, Structure, Characterization, and
 Transformation of a New Helical Calcium&#x2212;Organic Framework,
 Ca[NC5H3(CO2)2](H2O)1.5
;
_journal_issue 4
_journal_name_full 'Crystal Growth &amp; Design'
_journal_page_first 930
_journal_paper_doi 10.1021/cg101558e
_journal_volume 11
_journal_year 2011
_chemical_formula_sum 'C7 H9 Ca N O7'
_chemical_formula_weight 259.23
_chemical_name_systematic
;
 ?
;
_space_group_IT_number 14
_symmetry_space_group_name_Hall '-P 2yn'
_symmetry_space_group_name_H-M 'P 1 21/n 1'
_atom_sites_solution_hydrogens geom
_atom_sites_solution_primary direct
_atom_sites_solution_secondary difmap
_cell_angle_alpha 90
_cell_angle_beta 98.62(3)
_cell_angle_gamma 90
_cell_formula_units_Z 4
_cell_length_a 5.8693(12)
_cell_length_b 17.848(4)
_cell_length_c 9.897(2)
_cell_measurement_temperature 200.0(2)
_cell_volume 1025.1(4)
_computing_structure_refinement 'SHELXL-97 (Sheldrick, 1997)'
_diffrn_ambient_temperature 200.0(2)
_diffrn_measured_fraction_theta_full 0.999
_diffrn_measured_fraction_theta_max 0.999
_diffrn_measurement_device_type 'Bruker SMART APEX'
_diffrn_measurement_method CCD
_diffrn_radiation_monochromator graphite
_diffrn_radiation_type MoK\a
_diffrn_radiation_wavelength 0.71073
_diffrn_reflns_av_R_equivalents 0.0582
_diffrn_reflns_av_unetI/netI 0.0776
_diffrn_reflns_limit_h_max 5
_diffrn_reflns_limit_h_min -7
_diffrn_reflns_limit_k_max 21
_diffrn_reflns_limit_k_min -19
_diffrn_reflns_limit_l_max 11
_diffrn_reflns_limit_l_min -11
_diffrn_reflns_number 6114
_diffrn_reflns_theta_full 25.5
_diffrn_reflns_theta_max 25.5
_diffrn_reflns_theta_min 2.28
_exptl_absorpt_coefficient_mu 0.633
_exptl_absorpt_correction_T_max 0.93
_exptl_absorpt_correction_T_min 0.90
_exptl_absorpt_correction_type empirical
_exptl_absorpt_process_details
; 
 SADABS(Blessing, 1995) 
;
_exptl_crystal_colour Colorless
_exptl_crystal_density_diffrn 1.680
_exptl_crystal_density_method 'not measured'
_exptl_crystal_F_000 536
_exptl_crystal_size_max 0.22
_exptl_crystal_size_mid 0.14
_exptl_crystal_size_min 0.12
_refine_diff_density_max 0.443
_refine_diff_density_min -0.611
_refine_diff_density_rms 0.101
_refine_ls_extinction_method none
_refine_ls_goodness_of_fit_ref 1.008
_refine_ls_matrix_type full
_refine_ls_number_parameters 165
_refine_ls_number_reflns 1905
_refine_ls_number_restraints 0
_refine_ls_restrained_S_all 1.008
_refine_ls_R_factor_all 0.0769
_refine_ls_R_factor_gt 0.0442
_refine_ls_shift/su_max 0
_refine_ls_shift/su_mean 0
_refine_ls_structure_factor_coef Fsqd
_refine_ls_weighting_details 'calc w=1/[\s^2^(Fo^2^)+(0.0524P)^2^+0.0000P] where P=(Fo^2^+2Fc^2^)/3'
_refine_ls_weighting_scheme calc
_refine_ls_wR_factor_gt 0.0927
_refine_ls_wR_factor_ref 0.1163
_reflns_number_gt 1335
_reflns_number_total 1905
_reflns_threshold_expression >2\(I)
_cod_data_source_file cg101558e_si_002.cif
_cod_data_source_block Ca-org2
_cod_depositor_comments
;
The following automatic conversions were performed:

'_exptl_absorpt_correction_type' value 'EMPIRICAL' changed to
'empirical' according to
/home/saulius/struct/CIF-dictionaries/cif_core.dic dictionary named
'cif_core.dic' version 2.4.1 from 2010-06-29.

Automatic conversion script
Id: cif_fix_values 1715 2011-07-08 13:25:40Z adriana 
;
_cod_original_formula_sum 'C7 H9 Ca1 N1 O7'
_cod_database_code 4500464

loop_
_symmetry_equiv_pos_as_xyz
'x, y, z'
'-x+1/2, y+1/2, -z+1/2'
'-x, -y, -z'
'x-1/2, -y-1/2, z-1/2'

loop_
_atom_site_label
_atom_site_type_symbol
_atom_site_fract_x
_atom_site_fract_y
_atom_site_fract_z
_atom_site_U_iso_or_equiv
_atom_site_adp_type
_atom_site_occupancy
_atom_site_symmetry_multiplicity
_atom_site_calc_flag
_atom_site_refinement_flags
Ca1 Ca 0.23147(12) 0.07872(4) 0.47038(7) 0.0143(2) Uani 1 1 d .
O1 O 0.1211(4) -0.00491(13) 0.6360(2) 0.0170(6) Uani 1 1 d .
O2 O 0.3873(4) 0.02107(15) 0.8160(2) 0.0270(7) Uani 1 1 d .
O3 O 0.4816(4) 0.15489(14) 0.3543(2) 0.0226(6) Uani 1 1 d .
O4 O 0.5282(4) 0.23078(15) 0.1814(3) 0.0288(7) Uani 1 1 d .
O5 O 0.3765(5) -0.03929(17) 0.3937(3) 0.0200(6) Uani 1 1 d .
O6 O -0.0961(5) 0.15327(16) 0.5066(3) 0.0255(7) Uani 1 1 d .
O7 O 0.3627(5) 0.16257(18) 0.6725(3) 0.0317(8) Uani 1 1 d .
H7 H 0.2526 0.1727 0.7113 0.048 Uiso 1 1 calc R
N1 N 0.0950(5) 0.10033(16) 0.2217(3) 0.0167(7) Uani 1 1 d .
C2 C -0.0983(6) 0.0686(2) 0.1569(3) 0.0183(8) Uani 1 1 d .
C3 C -0.1856(7) 0.0840(2) 0.0223(4) 0.0273(10) Uani 1 1 d .
H3 H -0.3192 0.0608 -0.0203 0.033 Uiso 1 1 calc R
C4 C -0.0691(7) 0.1349(2) -0.0473(4) 0.0322(11) Uani 1 1 d .
H4 H -0.1247 0.1471 -0.1376 0.039 Uiso 1 1 calc R
C5 C 0.1308(7) 0.1674(2) 0.0183(4) 0.0285(10) Uani 1 1 d .
H5 H 0.2129 0.2012 -0.0274 0.034 Uiso 1 1 calc R
C6 C 0.2065(6) 0.1490(2) 0.1527(3) 0.0191(8) Uani 1 1 d .
C7 C 0.4236(6) 0.1816(2) 0.2354(4) 0.0173(8) Uani 1 1 d .
C8 C 0.2111(6) -0.0129(2) 0.7589(4) 0.0201(8) Uani 1 1 d .
H52 H 0.413 -0.034 0.316 0.032 Uiso 1 1 d .
H51 H 0.298 -0.072 0.396 0.042 Uiso 1 1 d .
H61 H -0.075 0.190 0.557 0.040 Uiso 1 1 d .
H62 H -0.216 0.160 0.451 0.040 Uiso 1 1 d .
H71 H 0.354 0.205 0.672 0.12 Uiso 1 1 d .

loop_
_atom_site_aniso_label
_atom_site_aniso_U_11
_atom_site_aniso_U_22
_atom_site_aniso_U_33
_atom_site_aniso_U_23
_atom_site_aniso_U_13
_atom_site_aniso_U_12
Ca1 0.0113(4) 0.0151(4) 0.0160(4) 0.0005(3) 0.0001(3) -0.0008(3)
O1 0.0115(13) 0.0236(15) 0.0152(13) 0.0011(10) -0.0004(10) -0.0030(11)
O2 0.0214(15) 0.0397(18) 0.0179(13) 0.0009(12) -0.0035(12) -0.0176(13)
O3 0.0195(14) 0.0254(16) 0.0211(14) 0.0061(11) -0.0034(11) -0.0067(11)
O4 0.0197(15) 0.0332(17) 0.0315(15) 0.0126(13) -0.0033(12) -0.0137(13)
O5 0.0185(16) 0.0193(16) 0.0223(16) -0.0008(12) 0.0036(13) -0.0016(13)
O6 0.0202(16) 0.0236(17) 0.0294(16) -0.0082(14) -0.0072(14) 0.0046(13)
O7 0.0243(16) 0.0282(19) 0.0421(18) -0.0130(14) 0.0035(13) 0.0086(13)
N1 0.0142(16) 0.0169(17) 0.0184(16) -0.0014(12) 0.0004(13) -0.0040(13)
C2 0.020(2) 0.018(2) 0.0164(19) -0.0026(15) -0.0003(16) -0.0001(15)
C3 0.025(2) 0.035(3) 0.019(2) 0.0032(18) -0.0057(18) -0.0090(19)
C4 0.041(3) 0.036(3) 0.016(2) 0.0072(18) -0.0086(19) -0.014(2)
C5 0.028(2) 0.031(2) 0.026(2) 0.0061(18) 0.0010(18) -0.0112(19)
C6 0.023(2) 0.018(2) 0.0162(18) 0.0020(15) 0.0010(16) -0.0026(16)
C7 0.0096(18) 0.020(2) 0.023(2) 0.0009(16) 0.0035(16) -0.0031(15)
C8 0.022(2) 0.021(2) 0.0162(19) -0.0025(16) -0.0006(17) 0.0002(17)

loop_
_atom_type_symbol
_atom_type_description
_atom_type_scat_dispersion_real
_atom_type_scat_dispersion_imag
_atom_type_scat_source
C C 0.003 0.002 'International Tables Vol C Tables 4.2.6.8 and 6.1.1.4'
H H 0 0 'International Tables Vol C Tables 4.2.6.8 and 6.1.1.4'
N N 0.006 0.003 'International Tables Vol C Tables 4.2.6.8 and 6.1.1.4'
O O 0.011 0.006 'International Tables Vol C Tables 4.2.6.8 and 6.1.1.4'
Ca Ca 0.226 0.306 'International Tables Vol C Tables 4.2.6.8 and 6.1.1.4'

loop_
_geom_angle_atom_site_label_1
_geom_angle_atom_site_label_2
_geom_angle_atom_site_label_3
_geom_angle
_geom_angle_site_symmetry_1
_geom_angle_site_symmetry_3
O1 Ca1 O6 86.44(9) . .
O1 Ca1 O3 158.36(8) . .
O6 Ca1 O3 108.41(10) . .
O1 Ca1 O5 79.40(10) . .
O6 Ca1 O5 148.01(11) . .
O3 Ca1 O5 94.18(10) . .
O1 Ca1 N1 134.03(9) . .
O6 Ca1 N1 85.20(10) . .
O3 Ca1 N1 64.72(9) . .
O5 Ca1 N1 84.38(10) . .
O1 Ca1 O7 84.73(10) . .
O6 Ca1 O7 73.15(10) . .
O3 Ca1 O7 84.73(10) . .
O5 Ca1 O7 132.87(10) . .
N1 Ca1 O7 134.66(10) . .
O1 Ca1 O1 70.83(9) . 3_556
O6 Ca1 O1 74.33(9) . 3_556
O3 Ca1 O1 127.55(8) . 3_556
O5 Ca1 O1 73.96(9) . 3_556
N1 Ca1 O1 63.38(8) . 3_556
O7 Ca1 O1 140.15(9) . 3_556
O1 Ca1 O5 77.49(9) . 3_656
O6 Ca1 O5 137.86(10) . 3_656
O3 Ca1 O5 81.00(10) . 3_656
O5 Ca1 O5 66.49(11) . 3_656
N1 Ca1 O5 133.11(10) . 3_656
O7 Ca1 O5 66.83(9) . 3_656
O1 Ca1 O5 132.86(9) 3_556 3_656
O1 Ca1 Ca1 36.79(6) . 3_556
O6 Ca1 Ca1 77.99(8) . 3_556
O3 Ca1 Ca1 159.59(7) . 3_556
O5 Ca1 Ca1 73.49(8) . 3_556
N1 Ca1 Ca1 97.34(7) . 3_556
O7 Ca1 Ca1 115.62(8) . 3_556
O1 Ca1 Ca1 34.04(5) 3_556 3_556
O5 Ca1 Ca1 107.64(8) 3_656 3_556
O1 Ca1 Ca1 76.11(6) . 3_656
O6 Ca1 Ca1 161.50(8) . 3_656
O3 Ca1 Ca1 86.90(7) . 3_656
O5 Ca1 Ca1 34.35(7) . 3_656
N1 Ca1 Ca1 111.33(7) . 3_656
O7 Ca1 Ca1 98.78(8) . 3_656
O1 Ca1 Ca1 104.97(6) 3_556 3_656
O5 Ca1 Ca1 32.14(6) 3_656 3_656
Ca1 Ca1 Ca1 91.23(3) 3_556 3_656
C8 O1 Ca1 128.3(2) . .
C8 O1 Ca1 122.6(2) . 3_556
Ca1 O1 Ca1 109.17(9) . 3_556
C7 O3 Ca1 123.7(2) . .
Ca1 O5 Ca1 113.51(11) . 3_656
C6 N1 C2 118.3(3) . .
C6 N1 Ca1 119.6(2) . .
C2 N1 Ca1 121.9(2) . .
N1 C2 C3 122.8(3) . .
N1 C2 C8 114.9(3) . 3_556
C3 C2 C8 122.2(3) . 3_556
C2 C3 C4 118.2(3) . .
C5 C4 C3 119.4(3) . .
C6 C5 C4 118.8(4) . .
N1 C6 C5 122.5(3) . .
N1 C6 C7 114.1(3) . .
C5 C6 C7 123.4(3) . .
O4 C7 O3 125.8(3) . .
O4 C7 C6 117.9(3) . .
O3 C7 C6 116.2(3) . .
O2 C8 O1 125.2(3) . .
O2 C8 C2 117.8(3) . 3_556
O1 C8 C2 116.9(3) . 3_556

loop_
_geom_bond_atom_site_label_1
_geom_bond_atom_site_label_2
_geom_bond_distance
_geom_bond_site_symmetry_2
Ca1 O1 2.378(2) .
Ca1 O6 2.409(3) .
Ca1 O3 2.414(2) .
Ca1 O5 2.435(3) .
Ca1 N1 2.501(3) .
Ca1 O7 2.524(3) .
Ca1 O1 2.544(2) 3_556
Ca1 O5 2.583(3) 3_656
Ca1 Ca1 4.0126(15) 3_556
Ca1 Ca1 4.1979(15) 3_656
O1 C8 1.259(4) .
O1 Ca1 2.544(2) 3_556
O2 C8 1.258(4) .
O3 C7 1.268(4) .
O4 C7 1.238(4) .
O5 Ca1 2.583(3) 3_656
N1 C6 1.335(4) .
N1 C2 1.342(4) .
C2 C3 1.381(5) .
C2 C8 1.512(5) 3_556
C3 C4 1.382(5) .
C4 C5 1.381(5) .
C5 C6 1.377(5) .
C6 C7 1.523(5) .
C8 C2 1.512(5) 3_556
